data_4101790
loop_
_publ_author_name
'Sheng Cui'
'Shawn D. Walker'
'Jacqueline C. S. Woo'
'Christopher J. Borths'
'Herschel Mukherjee'
'Maosheng J. Chen'
'Margaret M. Faul'

_publ_section_title
;
 Practical Asymmetric Conjugate Alkynylation of Meldrum's Acid-Derived
 Acceptors: Access to Chiral \b-Alkynyl Acids
;
_journal_name_full 'Journal of the American Chemical Society'
_journal_page_first 436
_journal_page_last 437
_journal_paper_doi 10.1021/ja909105s
_journal_volume 132
_journal_year 2010
_chemical_absolute_configuration ad
_chemical_formula_moiety 'C23 H21 Br O5'
_chemical_formula_sum 'C23 H21 Br O5'
_chemical_formula_weight 457.31
_space_group_IT_number 19
_symmetry_cell_setting orthorhombic
_symmetry_Int_Tables_number 19
_symmetry_space_group_name_Hall 'P 2ac 2ab'
_symmetry_space_group_name_H-M 'P 21 21 21'
_atom_sites_solution_hydrogens geom
_atom_sites_solution_primary direct
_atom_sites_solution_secondary difmap
_audit_creation_method SHELXL-97
_cell_angle_alpha 90.00
_cell_angle_beta 90.00
_cell_angle_gamma 90.00
_cell_formula_units_Z 4
_cell_length_a 5.55360(10)
_cell_length_b 8.6287(2)
_cell_length_c 42.4623(7)
_cell_measurement_reflns_used 5468
_cell_measurement_temperature 173(2)
_cell_measurement_theta_max 67.32
_cell_measurement_theta_min 4.16
_cell_volume 2034.81(7)
_computing_cell_refinement 'APEX2 (BRUKER, V5-0, 2008)'
_computing_data_collection 'COSMO (BRUKER, V1.58, 2007)'
_computing_data_reduction 'SAINT (BRUKER, V7.56A, 2008)'
_computing_molecular_graphics 'SHELXTL (Sheldrick, Acta Cryst. A64 2008, 112-122)'
_computing_publication_material 'SHELXTL (Sheldrick, Acta Cryst. A64 2008, 112-122)'
_computing_structure_refinement 'SHELXL (Sheldrick, Acta Cryst. A64 2008, 112-122)'
_computing_structure_solution 'SHELXS (Sheldrick, Acta Cryst. A64 2008, 112-122)'
_diffrn_ambient_temperature 173(2)
_diffrn_detector_area_resol_mean 836.6
_diffrn_measured_fraction_theta_full 0.991
_diffrn_measured_fraction_theta_max 0.991
_diffrn_measurement_device_type 'Bruker APEX-II CCD'
_diffrn_measurement_method '\w,and/f 0.5 deg'
_diffrn_radiation_monochromator graphite
_diffrn_radiation_probe x-ray
_diffrn_radiation_type CuK\a
_diffrn_radiation_wavelength 1.54178
_diffrn_reflns_av_R_equivalents 0.0526
_diffrn_reflns_av_sigmaI/netI 0.0526
_diffrn_reflns_limit_h_max 6
_diffrn_reflns_limit_h_min -6
_diffrn_reflns_limit_k_max 7
_diffrn_reflns_limit_k_min -10
_diffrn_reflns_limit_l_max 50
_diffrn_reflns_limit_l_min -50
_diffrn_reflns_number 12637
_diffrn_reflns_theta_full 67.65
_diffrn_reflns_theta_max 67.65
_diffrn_reflns_theta_min 2.08
_diffrn_source 'fine-focus sealed tube'
_exptl_absorpt_coefficient_mu 3.028
_exptl_absorpt_correction_T_max 0.7397
_exptl_absorpt_correction_T_min 0.2063
_exptl_absorpt_correction_type multi-scan
_exptl_absorpt_process_details SADABS
_exptl_crystal_colour colourless
_exptl_crystal_density_diffrn 1.493
_exptl_crystal_density_method 'not measured'
_exptl_crystal_description needle
_exptl_crystal_F_000 936
_exptl_crystal_size_max 0.56
_exptl_crystal_size_mid 0.17
_exptl_crystal_size_min 0.11
_refine_diff_density_max 0.508
_refine_diff_density_min -0.336
_refine_diff_density_rms 0.059
_refine_ls_abs_structure_details 'Flack H D (1983), Acta Cryst. A39, 876-881'
_refine_ls_abs_structure_Flack 0.02(2)
_refine_ls_extinction_method none
_refine_ls_goodness_of_fit_ref 1.044
_refine_ls_hydrogen_treatment constr
_refine_ls_matrix_type full
_refine_ls_number_parameters 265
_refine_ls_number_reflns 3629
_refine_ls_number_restraints 0
_refine_ls_restrained_S_all 1.044
_refine_ls_R_factor_all 0.0477
_refine_ls_R_factor_gt 0.0408
_refine_ls_shift/su_max 0.001
_refine_ls_shift/su_mean 0.000
_refine_ls_structure_factor_coef Fsqd
_refine_ls_weighting_details 'calc w=1/[\s^2^(Fo^2^)+(0.0495P)^2^+0.2943P] where P=(Fo^2^+2Fc^2^)/3'
_refine_ls_weighting_scheme calc
_refine_ls_wR_factor_gt 0.0964
_refine_ls_wR_factor_ref 0.0996
_reflns_number_gt 3206
_reflns_number_total 3629
_reflns_threshold_expression >2sigma(I)
_cod_data_source_file ja909105s_si_001.cif
_cod_data_source_block amg509_0m
_cod_depositor_comments
;
The following automatic conversions were performed:

'_exptl_absorpt_correction_type' value 'Multi-scan' changed to
'multi-scan' according to the built-in table from CIF Core dictionary
named 'cif_core.dic' version 2.4.1 from 2010-06-29.

Automatic conversion script
Id: cif_fix_values 1715 2011-07-08 13:25:40Z adriana 
;
_cod_original_sg_symbol_Hall 'P 2ac 2ab '
_cod_database_code 4101790

loop_
_symmetry_equiv_pos_as_xyz
'x, y, z'
'x+1/2, -y+1/2, -z'
'-x, y+1/2, -z+1/2'
'-x+1/2, -y, z+1/2'

loop_
_atom_site_label
_atom_site_type_symbol
_atom_site_fract_x
_atom_site_fract_y
_atom_site_fract_z
_atom_site_U_iso_or_equiv
_atom_site_adp_type
_atom_site_occupancy
_atom_site_symmetry_multiplicity
_atom_site_calc_flag
_atom_site_refinement_flags
_atom_site_disorder_assembly
_atom_site_disorder_group
Br1 Br 0.34167(9) 0.36588(7) -0.118061(10) 0.05625(17) Uani 1 1 d . . .
O1 O 0.7791(5) 0.5786(4) 0.01573(6) 0.0437(7) Uani 1 1 d . . .
O2 O 0.7753(4) 0.5036(3) 0.22439(5) 0.0302(5) Uani 1 1 d . . .
O3 O 0.4703(4) 0.3910(3) 0.19355(5) 0.0304(5) Uani 1 1 d . . .
O4 O 0.9907(5) 0.6981(3) 0.20674(6) 0.0427(7) Uani 1 1 d . . .
O5 O 0.3764(5) 0.4849(3) 0.14753(6) 0.0392(6) Uani 1 1 d . . .
C1 C 0.5524(7) 0.3643(5) -0.08228(8) 0.0369(8) Uani 1 1 d . . .
C2 C 0.4921(7) 0.4588(5) -0.05708(9) 0.0353(8) Uani 1 1 d . . .
H2 H 0.3535 0.5232 -0.0579 0.042 Uiso 1 1 calc R . .
C3 C 0.6383(7) 0.4573(4) -0.03055(8) 0.0334(8) Uani 1 1 d . . .
C4 C 0.8418(7) 0.3652(5) -0.03039(9) 0.0414(8) Uani 1 1 d . . .
H4 H 0.9431 0.3638 -0.0124 0.050 Uiso 1 1 calc R . .
C5 C 0.8996(7) 0.2742(5) -0.05646(11) 0.0477(11) Uani 1 1 d . . .
H5 H 1.0407 0.2119 -0.0562 0.057 Uiso 1 1 calc R . .
C6 C 0.7521(8) 0.2744(5) -0.08272(9) 0.0440(10) Uani 1 1 d . . .
H6 H 0.7900 0.2130 -0.1006 0.053 Uiso 1 1 calc R . .
C7 C 0.5703(7) 0.5553(5) -0.00255(9) 0.0404(10) Uani 1 1 d . . .
H7A H 0.5051 0.6561 -0.0097 0.049 Uiso 1 1 calc R . .
H7B H 0.4454 0.5021 0.0101 0.049 Uiso 1 1 calc R . .
C8 C 0.7565(6) 0.6136(5) 0.04739(8) 0.0323(8) Uani 1 1 d . . .
C9 C 0.5639(6) 0.6914(5) 0.06060(8) 0.0344(9) Uani 1 1 d . . .
H9 H 0.4329 0.7241 0.0478 0.041 Uiso 1 1 calc R . .
C10 C 0.5642(6) 0.7214(4) 0.09287(8) 0.0313(8) Uani 1 1 d . . .
H10 H 0.4325 0.7754 0.1020 0.038 Uiso 1 1 calc R . .
C11 C 0.7514(6) 0.6742(4) 0.11161(8) 0.0267(7) Uani 1 1 d . . .
C12 C 0.9438(6) 0.5982(5) 0.09777(9) 0.0355(9) Uani 1 1 d . . .
H12 H 1.0768 0.5673 0.1104 0.043 Uiso 1 1 calc R . .
C13 C 0.9447(7) 0.5667(5) 0.06587(9) 0.0387(9) Uani 1 1 d . . .
H13 H 1.0762 0.5124 0.0568 0.046 Uiso 1 1 calc R . .
C14 C 0.7644(6) 0.7069(4) 0.14715(8) 0.0280(7) Uani 1 1 d . . .
H14 H 0.9234 0.7581 0.1509 0.034 Uiso 1 1 calc R . .
C15 C 0.5816(7) 0.8150(4) 0.15881(8) 0.0292(8) Uani 1 1 d . . .
C16 C 0.4339(7) 0.9016(4) 0.16889(8) 0.0324(8) Uani 1 1 d . . .
C17 C 0.2541(7) 1.0113(5) 0.18077(9) 0.0409(9) Uani 1 1 d . . .
H17A H 0.2701 1.1101 0.1696 0.061 Uiso 1 1 calc R . .
H17B H 0.2796 1.0279 0.2034 0.061 Uiso 1 1 calc R . .
H17C H 0.0924 0.9691 0.1773 0.061 Uiso 1 1 calc R . .
C18 C 0.7641(6) 0.5570(4) 0.16778(8) 0.0282(7) Uani 1 1 d . . .
H18 H 0.8817 0.4835 0.1580 0.034 Uiso 1 1 calc R . .
C19 C 0.5219(6) 0.4768(4) 0.16793(8) 0.0265(7) Uani 1 1 d . . .
C20 C 0.8565(6) 0.5940(4) 0.20074(7) 0.0283(7) Uani 1 1 d . . .
C21 C 0.6475(6) 0.3630(4) 0.21779(7) 0.0286(7) Uani 1 1 d . . .
C22 C 0.8194(7) 0.2378(5) 0.20815(9) 0.0373(8) Uani 1 1 d . . .
H22A H 0.9207 0.2751 0.1908 0.056 Uiso 1 1 calc R . .
H22B H 0.7286 0.1466 0.2012 0.056 Uiso 1 1 calc R . .
H22C H 0.9212 0.2098 0.2261 0.056 Uiso 1 1 calc R . .
C23 C 0.5049(8) 0.3247(5) 0.24700(9) 0.0384(9) Uani 1 1 d . . .
H23A H 0.6155 0.3059 0.2646 0.058 Uiso 1 1 calc R . .
H23B H 0.4080 0.2316 0.2432 0.058 Uiso 1 1 calc R . .
H23C H 0.3985 0.4116 0.2522 0.058 Uiso 1 1 calc R . .

loop_
_atom_site_aniso_label
_atom_site_aniso_U_11
_atom_site_aniso_U_22
_atom_site_aniso_U_33
_atom_site_aniso_U_23
_atom_site_aniso_U_13
_atom_site_aniso_U_12
Br1 0.0652(3) 0.0779(4) 0.02564(19) -0.0087(2) -0.0047(2) -0.0049(3)
O1 0.0385(14) 0.069(2) 0.0234(12) -0.0065(12) 0.0012(10) -0.0092(12)
O2 0.0388(12) 0.0300(14) 0.0218(11) -0.0017(10) -0.0027(9) -0.0035(10)
O3 0.0289(11) 0.0314(15) 0.0308(12) 0.0034(11) -0.0041(9) -0.0016(11)
O4 0.0489(15) 0.0480(18) 0.0311(14) 0.0020(12) -0.0081(12) -0.0208(14)
O5 0.0380(14) 0.0412(16) 0.0384(14) 0.0092(12) -0.0164(12) -0.0103(12)
C1 0.0419(18) 0.045(2) 0.0235(17) 0.0006(18) -0.0008(14) -0.009(2)
C2 0.0400(18) 0.034(2) 0.0317(19) 0.0009(16) -0.0005(16) -0.0020(16)
C3 0.0403(18) 0.031(2) 0.0289(17) -0.0014(15) 0.0014(16) -0.0032(16)
C4 0.0450(18) 0.040(2) 0.0391(19) -0.0021(18) -0.0083(18) -0.001(2)
C5 0.039(2) 0.041(3) 0.063(3) -0.007(2) 0.0040(19) 0.0024(17)
C6 0.050(2) 0.043(3) 0.040(2) -0.0136(19) 0.0087(17) -0.008(2)
C7 0.047(2) 0.044(3) 0.0302(19) -0.0007(17) -0.0061(16) 0.0070(18)
C8 0.0359(16) 0.037(2) 0.0239(16) -0.0024(15) 0.0019(13) -0.0085(17)
C9 0.0346(17) 0.040(2) 0.0284(18) 0.0020(16) -0.0068(14) -0.0012(15)
C10 0.0316(16) 0.033(2) 0.0296(18) -0.0026(16) 0.0010(14) 0.0019(15)
C11 0.0311(14) 0.0234(19) 0.0257(17) 0.0006(13) 0.0000(13) -0.0047(13)
C12 0.0291(16) 0.044(3) 0.0335(19) 0.0034(17) -0.0068(14) 0.0044(16)
C13 0.0313(17) 0.054(3) 0.0306(19) -0.0037(18) 0.0042(15) 0.0064(17)
C14 0.0288(15) 0.029(2) 0.0263(17) -0.0016(14) -0.0025(13) -0.0020(14)
C15 0.0392(18) 0.026(2) 0.0228(16) -0.0007(14) 0.0001(13) -0.0039(15)
C16 0.0468(19) 0.025(2) 0.0255(17) 0.0015(15) -0.0012(15) -0.0044(16)
C17 0.0460(19) 0.033(2) 0.044(2) -0.0051(18) -0.0078(17) 0.0070(18)
C18 0.0341(17) 0.030(2) 0.0206(16) -0.0026(14) -0.0030(13) 0.0017(14)
C19 0.0328(17) 0.0230(19) 0.0238(16) -0.0036(14) -0.0011(14) 0.0018(14)
C20 0.0280(15) 0.031(2) 0.0261(16) 0.0002(14) -0.0038(14) 0.0026(16)
C21 0.0353(15) 0.0285(19) 0.0220(14) -0.0006(14) -0.0029(14) -0.0004(18)
C22 0.0413(19) 0.035(2) 0.0361(19) -0.0003(16) -0.0052(17) 0.0038(17)
C23 0.048(2) 0.036(2) 0.0311(19) 0.0026(16) 0.0058(17) -0.0084(18)

loop_
_atom_type_symbol
_atom_type_description
_atom_type_scat_dispersion_real
_atom_type_scat_dispersion_imag
_atom_type_scat_source
C C 0.0181 0.0091 'International Tables Vol C Tables 4.2.6.8 and 6.1.1.4'
H H 0.0000 0.0000 'International Tables Vol C Tables 4.2.6.8 and 6.1.1.4'
O O 0.0492 0.0322 'International Tables Vol C Tables 4.2.6.8 and 6.1.1.4'
Br Br -0.6763 1.2805 'International Tables Vol C Tables 4.2.6.8 and 6.1.1.4'

loop_
_geom_angle_atom_site_label_1
_geom_angle_atom_site_label_2
_geom_angle_atom_site_label_3
_geom_angle
_geom_angle_site_symmetry_1
_geom_angle_site_symmetry_3
_geom_angle_publ_flag
C8 O1 C7 119.4(3) . . ?
C20 O2 C21 120.6(3) . . ?
C19 O3 C21 121.5(3) . . ?
C6 C1 C2 123.1(3) . . ?
C6 C1 Br1 119.5(3) . . ?
C2 C1 Br1 117.4(3) . . ?
C1 C2 C3 118.6(4) . . ?
C1 C2 H2 120.7 . . ?
C3 C2 H2 120.7 . . ?
C4 C3 C2 119.2(3) . . ?
C4 C3 C7 121.6(3) . . ?
C2 C3 C7 119.2(4) . . ?
C3 C4 C5 120.6(3) . . ?
C3 C4 H4 119.7 . . ?
C5 C4 H4 119.7 . . ?
C6 C5 C4 120.2(4) . . ?
C6 C5 H5 119.9 . . ?
C4 C5 H5 119.9 . . ?
C1 C6 C5 118.3(4) . . ?
C1 C6 H6 120.8 . . ?
C5 C6 H6 120.8 . . ?
O1 C7 C3 108.0(3) . . ?
O1 C7 H7A 110.1 . . ?
C3 C7 H7A 110.1 . . ?
O1 C7 H7B 110.1 . . ?
C3 C7 H7B 110.1 . . ?
H7A C7 H7B 108.4 . . ?
C13 C8 C9 120.2(3) . . ?
C13 C8 O1 115.0(3) . . ?
C9 C8 O1 124.8(3) . . ?
C8 C9 C10 119.2(3) . . ?
C8 C9 H9 120.4 . . ?
C10 C9 H9 120.4 . . ?
C11 C10 C9 121.1(3) . . ?
C11 C10 H10 119.5 . . ?
C9 C10 H10 119.5 . . ?
C10 C11 C12 118.6(3) . . ?
C10 C11 C14 123.4(3) . . ?
C12 C11 C14 117.9(3) . . ?
C13 C12 C11 120.8(3) . . ?
C13 C12 H12 119.6 . . ?
C11 C12 H12 119.6 . . ?
C8 C13 C12 120.1(3) . . ?
C8 C13 H13 120.0 . . ?
C12 C13 H13 120.0 . . ?
C15 C14 C11 114.6(3) . . ?
C15 C14 C18 109.7(3) . . ?
C11 C14 C18 113.5(3) . . ?
C15 C14 H14 106.1 . . ?
C11 C14 H14 106.1 . . ?
C18 C14 H14 106.1 . . ?
C16 C15 C14 178.7(4) . . ?
C15 C16 C17 178.6(4) . . ?
C16 C17 H17A 109.5 . . ?
C16 C17 H17B 109.5 . . ?
H17A C17 H17B 109.5 . . ?
C16 C17 H17C 109.5 . . ?
H17A C17 H17C 109.5 . . ?
H17B C17 H17C 109.5 . . ?
C19 C18 C20 113.0(3) . . ?
C19 C18 C14 112.5(3) . . ?
C20 C18 C14 109.9(3) . . ?
C19 C18 H18 107.0 . . ?
C20 C18 H18 107.0 . . ?
C14 C18 H18 107.0 . . ?
O5 C19 O3 118.5(3) . . ?
O5 C19 C18 125.1(3) . . ?
O3 C19 C18 116.4(3) . . ?
O4 C20 O2 119.0(3) . . ?
O4 C20 C18 124.3(3) . . ?
O2 C20 C18 116.7(3) . . ?
O2 C21 O3 109.6(3) . . ?
O2 C21 C22 110.4(3) . . ?
O3 C21 C22 111.1(3) . . ?
O2 C21 C23 106.6(3) . . ?
O3 C21 C23 105.4(3) . . ?
C22 C21 C23 113.6(3) . . ?
C21 C22 H22A 109.5 . . ?
C21 C22 H22B 109.5 . . ?
H22A C22 H22B 109.5 . . ?
C21 C22 H22C 109.5 . . ?
H22A C22 H22C 109.5 . . ?
H22B C22 H22C 109.5 . . ?
C21 C23 H23A 109.5 . . ?
C21 C23 H23B 109.5 . . ?
H23A C23 H23B 109.5 . . ?
C21 C23 H23C 109.5 . . ?
H23A C23 H23C 109.5 . . ?
H23B C23 H23C 109.5 . . ?

loop_
_geom_bond_atom_site_label_1
_geom_bond_atom_site_label_2
_geom_bond_distance
_geom_bond_site_symmetry_2
_geom_bond_publ_flag
Br1 C1 1.918(3) . ?
O1 C8 1.384(4) . ?
O1 C7 1.410(4) . ?
O2 C20 1.349(4) . ?
O2 C21 1.433(4) . ?
O3 C19 1.347(4) . ?
O3 C21 1.444(4) . ?
O4 C20 1.195(4) . ?
O5 C19 1.187(4) . ?
C1 C6 1.353(6) . ?
C1 C2 1.386(6) . ?
C2 C3 1.389(5) . ?
C2 H2 0.9500 . ?
C3 C4 1.381(6) . ?
C3 C7 1.507(5) . ?
C4 C5 1.395(6) . ?
C4 H4 0.9500 . ?
C5 C6 1.384(6) . ?
C5 H5 0.9500 . ?
C6 H6 0.9500 . ?
C7 H7A 0.9900 . ?
C7 H7B 0.9900 . ?
C8 C13 1.368(5) . ?
C8 C9 1.382(5) . ?
C9 C10 1.394(5) . ?
C9 H9 0.9500 . ?
C10 C11 1.371(5) . ?
C10 H10 0.9500 . ?
C11 C12 1.385(5) . ?
C11 C14 1.537(4) . ?
C12 C13 1.381(5) . ?
C12 H12 0.9500 . ?
C13 H13 0.9500 . ?
C14 C15 1.464(5) . ?
C14 C18 1.562(5) . ?
C14 H14 1.0000 . ?
C15 C16 1.190(5) . ?
C16 C17 1.465(5) . ?
C17 H17A 0.9800 . ?
C17 H17B 0.9800 . ?
C17 H17C 0.9800 . ?
C18 C19 1.512(5) . ?
C18 C20 1.525(4) . ?
C18 H18 1.0000 . ?
C21 C22 1.499(5) . ?
C21 C23 1.509(5) . ?
C22 H22A 0.9800 . ?
C22 H22B 0.9800 . ?
C22 H22C 0.9800 . ?
C23 H23A 0.9800 . ?
C23 H23B 0.9800 . ?
C23 H23C 0.9800 . ?

loop_
_geom_torsion_atom_site_label_1
_geom_torsion_atom_site_label_2
_geom_torsion_atom_site_label_3
_geom_torsion_atom_site_label_4
_geom_torsion
_geom_torsion_site_symmetry_1
_geom_torsion_site_symmetry_2
_geom_torsion_site_symmetry_3
_geom_torsion_site_symmetry_4
_geom_torsion_publ_flag
C6 C1 C2 C3 -2.3(6) . . . . ?
Br1 C1 C2 C3 178.5(3) . . . . ?
C1 C2 C3 C4 1.6(6) . . . . ?
C1 C2 C3 C7 -177.9(4) . . . . ?
C2 C3 C4 C5 -0.2(6) . . . . ?
C7 C3 C4 C5 179.3(4) . . . . ?
C3 C4 C5 C6 -0.5(7) . . . . ?
C2 C1 C6 C5 1.6(6) . . . . ?
Br1 C1 C6 C5 -179.3(3) . . . . ?
C4 C5 C6 C1 -0.1(6) . . . . ?
C8 O1 C7 C3 -156.6(3) . . . . ?
C4 C3 C7 O1 21.3(5) . . . . ?
C2 C3 C7 O1 -159.2(3) . . . . ?
C7 O1 C8 C13 151.6(4) . . . . ?
C7 O1 C8 C9 -29.1(6) . . . . ?
C13 C8 C9 C10 0.1(6) . . . . ?
O1 C8 C9 C10 -179.2(4) . . . . ?
C8 C9 C10 C11 -0.4(6) . . . . ?
C9 C10 C11 C12 1.2(6) . . . . ?
C9 C10 C11 C14 178.6(3) . . . . ?
C10 C11 C12 C13 -1.7(6) . . . . ?
C14 C11 C12 C13 -179.3(4) . . . . ?
C9 C8 C13 C12 -0.6(6) . . . . ?
O1 C8 C13 C12 178.7(4) . . . . ?
C11 C12 C13 C8 1.4(6) . . . . ?
C10 C11 C14 C15 -9.8(5) . . . . ?
C12 C11 C14 C15 167.7(3) . . . . ?
C10 C11 C14 C18 117.3(4) . . . . ?
C12 C11 C14 C18 -65.2(4) . . . . ?
C11 C14 C15 C16 160(17) . . . . ?
C18 C14 C15 C16 31(17) . . . . ?
C14 C15 C16 C17 141(17) . . . . ?
C15 C14 C18 C19 58.5(4) . . . . ?
C11 C14 C18 C19 -71.1(4) . . . . ?
C15 C14 C18 C20 -68.5(3) . . . . ?
C11 C14 C18 C20 161.9(3) . . . . ?
C21 O3 C19 O5 173.6(3) . . . . ?
C21 O3 C19 C18 -6.9(4) . . . . ?
C20 C18 C19 O5 151.6(4) . . . . ?
C14 C18 C19 O5 26.3(5) . . . . ?
C20 C18 C19 O3 -27.9(4) . . . . ?
C14 C18 C19 O3 -153.1(3) . . . . ?
C21 O2 C20 O4 -169.6(3) . . . . ?
C21 O2 C20 C18 11.7(4) . . . . ?
C19 C18 C20 O4 -153.0(3) . . . . ?
C14 C18 C20 O4 -26.4(5) . . . . ?
C19 C18 C20 O2 25.7(4) . . . . ?
C14 C18 C20 O2 152.3(3) . . . . ?
C20 O2 C21 O3 -45.3(4) . . . . ?
C20 O2 C21 C22 77.4(4) . . . . ?
C20 O2 C21 C23 -158.8(3) . . . . ?
C19 O3 C21 O2 42.9(4) . . . . ?
C19 O3 C21 C22 -79.3(4) . . . . ?
C19 O3 C21 C23 157.2(3) . . . . ?

loop_
_cod_related_entry_id
_cod_related_entry_database
_cod_related_entry_code
1 ChemSpider 30660067
